data_2231017
loop_
_publ_author_name
'Shakuntala, K.'
'Foro, Sabine'
'Gowda, B. Thimme'

_publ_section_title
;
 <i>N</i>-(2,4,6-Trichlorophenyl)maleamic acid
;
_journal_coeditor_code BT5581
_journal_issue 8
_journal_name_full 'Acta Crystallographica Section E'
_journal_page_first o2149
_journal_paper_doi 10.1107/S1600536811029436
_journal_volume 67
_journal_year 2011
_chemical_formula_iupac 'C10 H6 Cl3 N O3'
_chemical_formula_moiety 'C10 H6 Cl3 N O3'
_chemical_formula_sum 'C10 H6 Cl3 N O3'
_chemical_formula_weight 294.51
_chemical_name_systematic
;
<i>N</i>-(2,4,6-Trichlorophenyl)maleamic acid
;
_space_group_IT_number 15
_symmetry_cell_setting monoclinic
_symmetry_space_group_name_Hall '-C 2yc'
_symmetry_space_group_name_H-M 'C 1 2/c 1'
_atom_sites_solution_hydrogens geom
_atom_sites_solution_primary direct
_atom_sites_solution_secondary difmap
_audit_creation_method SHELXL-97
_cell_angle_alpha 90.00
_cell_angle_beta 99.080(10)
_cell_angle_gamma 90.00
_cell_formula_units_Z 8
_cell_length_a 21.928(3)
_cell_length_b 8.2678(8)
_cell_length_c 13.248(2)
_cell_measurement_reflns_used 2201
_cell_measurement_temperature 293(2)
_cell_measurement_theta_max 27.91
_cell_measurement_theta_min 2.61
_cell_volume 2371.7(5)
_computing_cell_refinement
;
CrysAlis RED (Oxford Diffraction, 2009)
;
_computing_data_collection
;
CrysAlis CCD (Oxford Diffraction, 2009)
;
_computing_data_reduction
;
CrysAlis RED (Oxford Diffraction, 2009)
;
_computing_molecular_graphics 'PLATON (Spek, 2009)'
_computing_publication_material 'SHELXL97 (Sheldrick, 2008)'
_computing_structure_refinement 'SHELXL97 (Sheldrick, 2008)'
_computing_structure_solution 'SHELXS97 (Sheldrick, 2008)'
_diffrn_ambient_temperature 293(2)
_diffrn_measured_fraction_theta_full 1.000
_diffrn_measured_fraction_theta_max 1.000
_diffrn_measurement_device_type
;
Oxford Diffraction Xcalibur diffractometer
with a Sapphire CCD detector
;
_diffrn_measurement_method
;
Rotation method data acquisition using \w and \f
;
_diffrn_radiation_monochromator graphite
_diffrn_radiation_source 'fine-focus sealed tube'
_diffrn_radiation_type MoK\a
_diffrn_radiation_wavelength 0.71073
_diffrn_reflns_av_R_equivalents 0.0116
_diffrn_reflns_av_sigmaI/netI 0.0166
_diffrn_reflns_limit_h_max 27
_diffrn_reflns_limit_h_min -21
_diffrn_reflns_limit_k_max 10
_diffrn_reflns_limit_k_min -9
_diffrn_reflns_limit_l_max 16
_diffrn_reflns_limit_l_min -14
_diffrn_reflns_number 4862
_diffrn_reflns_theta_full 26.34
_diffrn_reflns_theta_max 26.34
_diffrn_reflns_theta_min 2.64
_diffrn_standards_decay_% 0
_diffrn_standards_number 0
_exptl_absorpt_coefficient_mu 0.766
_exptl_absorpt_correction_T_max 0.7493
_exptl_absorpt_correction_T_min 0.7293
_exptl_absorpt_correction_type multi-scan
_exptl_absorpt_process_details
;
(CrysAlis RED; Oxford Diffraction, 2009)
;
_exptl_crystal_colour colourless
_exptl_crystal_density_diffrn 1.650
_exptl_crystal_density_method 'not measured'
_exptl_crystal_description prism
_exptl_crystal_F_000 1184
_exptl_crystal_size_max 0.44
_exptl_crystal_size_mid 0.44
_exptl_crystal_size_min 0.40
_refine_diff_density_max 0.548
_refine_diff_density_min -0.442
_refine_ls_extinction_coef 0.0069(5)
_refine_ls_extinction_expression Fc^*^=kFc[1+0.001xFc^2^\l^3^/sin(2\q)]^-1/4^
_refine_ls_extinction_method 'SHELXL97 (Sheldrick, 2008)'
_refine_ls_goodness_of_fit_ref 1.082
_refine_ls_hydrogen_treatment mixed
_refine_ls_matrix_type full
_refine_ls_number_parameters 161
_refine_ls_number_reflns 2436
_refine_ls_number_restraints 2
_refine_ls_restrained_S_all 1.081
_refine_ls_R_factor_all 0.0442
_refine_ls_R_factor_gt 0.0348
_refine_ls_shift/su_max 0.008
_refine_ls_shift/su_mean 0.001
_refine_ls_structure_factor_coef Fsqd
_refine_ls_weighting_details 'calc w=1/[\s^2^(Fo^2^)+(0.0453P)^2^+2.1238P] where P=(Fo^2^+2Fc^2^)/3'
_refine_ls_weighting_scheme calc
_refine_ls_wR_factor_gt 0.0897
_refine_ls_wR_factor_ref 0.0942
_reflns_number_gt 2000
_reflns_number_total 2436
_reflns_threshold_expression I>2sigma(I)
_cod_data_source_file bt5581.cif
_cod_data_source_block I
_cod_original_sg_symbol_H-M 'C 2/c'
_cod_database_code 2231017
_cod_database_fobs_code 2231017

loop_
_symmetry_equiv_pos_as_xyz
'x, y, z'
'-x, y, -z+1/2'
'x+1/2, y+1/2, z'
'-x+1/2, y+1/2, -z+1/2'
'-x, -y, -z'
'x, -y, z-1/2'
'-x+1/2, -y+1/2, -z'
'x+1/2, -y+1/2, z-1/2'

loop_
_atom_site_type_symbol
_atom_site_label
_atom_site_fract_x
_atom_site_fract_y
_atom_site_fract_z
_atom_site_U_iso_or_equiv
_atom_site_adp_type
_atom_site_calc_flag
_atom_site_refinement_flags
_atom_site_occupancy
_atom_site_symmetry_multiplicity
Cl Cl1 0.01367(3) 0.14374(7) 0.38180(5) 0.0547(2) Uani d . 1 1
Cl Cl2 -0.05298(3) 0.76688(8) 0.35643(5) 0.0546(2) Uani d . 1 1
Cl Cl3 0.18696(3) 0.61105(7) 0.44095(6) 0.0594(2) Uani d . 1 1
O O1 0.13622(8) 0.26049(19) 0.24188(11) 0.0489(4) Uani d . 1 1
O O2 0.20438(7) -0.1698(2) 0.11143(12) 0.0491(4) Uani d . 1 1
O O3 0.15810(9) 0.0634(2) 0.10918(12) 0.0554(5) Uani d D 1 1
H H3O 0.1526(15) 0.138(3) 0.147(2) 0.083 Uiso d D 1 1
N N1 0.14268(8) 0.2673(2) 0.41225(12) 0.0356(4) Uani d D 1 1
H H1N 0.1593(10) 0.234(3) 0.4704(14) 0.043 Uiso d D 1 1
C C1 0.09629(9) 0.3880(2) 0.40607(13) 0.0325(4) Uani d . 1 1
C C2 0.03409(10) 0.3452(2) 0.38660(14) 0.0355(4) Uani d . 1 1
C C3 -0.01220(9) 0.4607(3) 0.37139(15) 0.0389(5) Uani d . 1 1
H H3 -0.0535 0.4305 0.3569 0.047 Uiso calc R 1 1
C C4 0.00448(9) 0.6214(3) 0.37825(14) 0.0362(5) Uani d . 1 1
C C5 0.06509(10) 0.6697(3) 0.40216(16) 0.0394(5) Uani d . 1 1
H H5 0.0753 0.7787 0.4096 0.047 Uiso calc R 1 1
C C6 0.11040(9) 0.5516(2) 0.41482(15) 0.0358(4) Uani d . 1 1
C C7 0.15744(9) 0.2035(2) 0.32652(15) 0.0344(4) Uani d . 1 1
C C8 0.19895(10) 0.0623(3) 0.34006(15) 0.0391(5) Uani d . 1 1
H H8 0.2183 0.0426 0.4066 0.047 Uiso calc R 1 1
C C9 0.21238(10) -0.0406(3) 0.26948(16) 0.0407(5) Uani d . 1 1
H H9 0.2405 -0.1206 0.2950 0.049 Uiso calc R 1 1
C C10 0.19092(9) -0.0518(3) 0.15725(15) 0.0371(5) Uani d . 1 1

loop_
_atom_site_aniso_label
_atom_site_aniso_U_11
_atom_site_aniso_U_22
_atom_site_aniso_U_33
_atom_site_aniso_U_12
_atom_site_aniso_U_13
_atom_site_aniso_U_23
Cl1 0.0623(4) 0.0373(3) 0.0631(4) -0.0113(3) 0.0060(3) -0.0095(3)
Cl2 0.0499(3) 0.0574(4) 0.0557(4) 0.0228(3) 0.0064(3) -0.0018(3)
Cl3 0.0376(3) 0.0433(3) 0.0960(5) -0.0025(2) 0.0072(3) 0.0033(3)
O1 0.0625(10) 0.0509(10) 0.0327(8) 0.0257(8) 0.0056(7) 0.0070(7)
O2 0.0507(9) 0.0483(9) 0.0485(9) 0.0001(7) 0.0086(7) -0.0150(7)
O3 0.0717(12) 0.0589(11) 0.0340(8) 0.0200(9) 0.0034(7) -0.0018(7)
N1 0.0442(10) 0.0324(9) 0.0292(8) 0.0089(7) 0.0026(7) 0.0037(7)
C1 0.0398(10) 0.0322(10) 0.0263(9) 0.0039(8) 0.0073(7) 0.0011(8)
C2 0.0437(11) 0.0346(10) 0.0288(9) -0.0037(8) 0.0075(8) -0.0044(8)
C3 0.0345(10) 0.0498(13) 0.0330(10) -0.0009(9) 0.0073(8) -0.0067(9)
C4 0.0391(11) 0.0403(11) 0.0302(10) 0.0108(9) 0.0085(8) -0.0009(8)
C5 0.0453(12) 0.0307(10) 0.0433(11) 0.0040(9) 0.0108(9) 0.0018(9)
C6 0.0351(10) 0.0341(10) 0.0390(11) 0.0007(8) 0.0082(8) 0.0021(8)
C7 0.0379(10) 0.0326(10) 0.0322(10) 0.0033(8) 0.0039(8) 0.0019(8)
C8 0.0456(12) 0.0380(11) 0.0315(10) 0.0102(9) -0.0006(8) 0.0018(8)
C9 0.0425(12) 0.0352(11) 0.0429(11) 0.0107(9) 0.0018(9) 0.0007(9)
C10 0.0320(10) 0.0415(11) 0.0387(11) -0.0035(9) 0.0087(8) -0.0040(9)

loop_
_atom_type_symbol
_atom_type_description
_atom_type_scat_dispersion_real
_atom_type_scat_dispersion_imag
_atom_type_scat_source
C C 0.0033 0.0016 'International Tables Vol C Tables 4.2.6.8 and 6.1.1.4'
H H 0.0000 0.0000 'International Tables Vol C Tables 4.2.6.8 and 6.1.1.4'
Cl Cl 0.1484 0.1585 'International Tables Vol C Tables 4.2.6.8 and 6.1.1.4'
N N 0.0061 0.0033 'International Tables Vol C Tables 4.2.6.8 and 6.1.1.4'
O O 0.0106 0.0060 'International Tables Vol C Tables 4.2.6.8 and 6.1.1.4'

loop_
_geom_angle_atom_site_label_1
_geom_angle_atom_site_label_2
_geom_angle_atom_site_label_3
_geom_angle
C10 O3 H3O 112(2)
C7 N1 C1 119.74(16)
C7 N1 H1N 121.4(16)
C1 N1 H1N 118.8(16)
C6 C1 C2 117.51(18)
C6 C1 N1 122.16(18)
C2 C1 N1 120.28(18)
C3 C2 C1 121.69(19)
C3 C2 Cl1 118.74(16)
C1 C2 Cl1 119.58(16)
C4 C3 C2 118.33(19)
C4 C3 H3 120.8
C2 C3 H3 120.8
C5 C4 C3 122.17(19)
C5 C4 Cl2 119.15(16)
C3 C4 Cl2 118.69(16)
C4 C5 C6 118.12(19)
C4 C5 H5 120.9
C6 C5 H5 120.9
C5 C6 C1 122.08(19)
C5 C6 Cl3 118.60(16)
C1 C6 Cl3 119.32(15)
O1 C7 N1 120.82(18)
O1 C7 C8 123.28(18)
N1 C7 C8 115.89(17)
C9 C8 C7 128.44(19)
C9 C8 H8 115.8
C7 C8 H8 115.8
C8 C9 C10 132.11(19)
C8 C9 H9 113.9
C10 C9 H9 113.9
O2 C10 O3 120.37(19)
O2 C10 C9 119.2(2)
O3 C10 C9 120.47(18)

loop_
_geom_bond_atom_site_label_1
_geom_bond_atom_site_label_2
_geom_bond_distance
Cl1 C2 1.723(2)
Cl2 C4 1.733(2)
Cl3 C6 1.731(2)
O1 C7 1.237(2)
O2 C10 1.210(3)
O3 C10 1.299(3)
O3 H3O 0.819(18)
N1 C7 1.338(3)
N1 C1 1.418(2)
N1 H1N 0.843(16)
C1 C6 1.388(3)
C1 C2 1.393(3)
C2 C3 1.385(3)
C3 C4 1.377(3)
C3 H3 0.9300
C4 C5 1.376(3)
C5 C6 1.384(3)
C5 H5 0.9300
C7 C8 1.473(3)
C8 C9 1.331(3)
C8 H8 0.9300
C9 C10 1.490(3)
C9 H9 0.9300

loop_
_geom_hbond_atom_site_label_D
_geom_hbond_atom_site_label_H
_geom_hbond_atom_site_label_A
_geom_hbond_site_symmetry_A
_geom_hbond_distance_DH
_geom_hbond_distance_HA
_geom_hbond_distance_DA
_geom_hbond_angle_DHA
N1 H1N O2 6_556 0.843(16) 2.043(17) 2.884(2) 175(2)
O3 H3O O1 . 0.819(18) 1.692(19) 2.498(2) 168(3)

loop_
_geom_torsion_atom_site_label_1
_geom_torsion_atom_site_label_2
_geom_torsion_atom_site_label_3
_geom_torsion_atom_site_label_4
_geom_torsion
C7 N1 C1 C6 -98.7(2)
C7 N1 C1 C2 78.7(2)
C6 C1 C2 C3 3.1(3)
N1 C1 C2 C3 -174.36(17)
C6 C1 C2 Cl1 -176.52(14)
N1 C1 C2 Cl1 6.0(2)
C1 C2 C3 C4 -1.5(3)
Cl1 C2 C3 C4 178.18(15)
C2 C3 C4 C5 -1.7(3)
C2 C3 C4 Cl2 178.53(14)
C3 C4 C5 C6 3.0(3)
Cl2 C4 C5 C6 -177.20(15)
C4 C5 C6 C1 -1.2(3)
C4 C5 C6 Cl3 178.00(15)
C2 C1 C6 C5 -1.7(3)
N1 C1 C6 C5 175.71(18)
C2 C1 C6 Cl3 179.01(14)
N1 C1 C6 Cl3 -3.5(3)
C1 N1 C7 O1 8.1(3)
C1 N1 C7 C8 -170.97(18)
O1 C7 C8 C9 -11.8(4)
N1 C7 C8 C9 167.2(2)
C7 C8 C9 C10 -1.0(4)
C8 C9 C10 O2 -170.9(2)
C8 C9 C10 O3 9.0(4)

loop_
_cod_related_entry_id
_cod_related_entry_database
_cod_related_entry_code
1 ChemSpider 1371347
